data_9007382
loop_
_publ_author_name
'Xu, H.'
'Navrotsky, A.'
'Balmer, M. L.'
'Su, Y.'

_publ_section_title
;
 Crystal-chemical and energetic systematics of wadeite-type phases
 A2BSi3O9 (A = K, Cs; B = Si, Ti, Zr)
;
_journal_name_full 'Physics and Chemistry of Minerals'
_journal_page_first 426
_journal_page_last 435
_journal_paper_doi 10.1007/s00269-005-0017-2
_journal_volume 32
_journal_year 2005
_chemical_formula_sum 'K2 O9 Si3 Zr'
_chemical_name_mineral Wadeite
_space_group_IT_number 176
_symmetry_space_group_name_Hall '-P 6c'
_symmetry_space_group_name_H-M 'P 63/m'
_cell_angle_alpha 90
_cell_angle_beta 90
_cell_angle_gamma 120
_cell_formula_units_Z 2
_cell_length_a 6.9360
_cell_length_b 6.9360
_cell_length_c 10.1822
_cell_volume 424.219
_database_code_amcsd 0008975
_exptl_crystal_density_diffrn 3.113
_cod_original_formula_sum 'K2 Zr Si3 O9'
_cod_database_code 9007382

loop_
_space_group_symop_operation_xyz
x,y,z
-x+y,-x,1/2-z
x-y,x,1/2+z
y,-x+y,-z
-y,x-y,z
x,y,1/2-z
-x,-y,1/2+z
x-y,x,-z
-x+y,-x,z
-y,x-y,1/2-z
y,-x+y,1/2+z
-x,-y,-z

loop_
_atom_site_label
_atom_site_fract_x
_atom_site_fract_y
_atom_site_fract_z
_atom_site_U_iso_or_equiv
_atom_site_type_symbol
_atom_site_attached_hydrogens
KA 0.33333 0.66667 0.05840 0.01980 K 0
ZrB 0.00000 0.00000 0.00000 0.00700 Zr 0
Si 0.38920 0.25840 0.25000 0.00580 Si 0
O1 0.48800 0.09000 0.25000 0.01120 O 0
O2 0.25850 0.24290 0.11770 0.01120 O 0

loop_
_cod_changelog_entry_id
_cod_changelog_entry_author
_cod_changelog_entry_date
_cod_changelog_entry_text
1
;cod-tools version 3.8.0
Id: cif_guess_AMCSD_atom_types 9581 2023-05-17 12:35:41Z saulius
;
2023-05-23T09:19:43+03:00
;Derived atom types and hydrogen counts
from atom names that follow the AMCSD naming convention
(Wat == water, O-H == hydroxyl).
;

loop_
_cod_related_entry_id
_cod_related_entry_database
_cod_related_entry_code
1 AMCSD 0008975
